data_4515441
loop_
_publ_author_name
'Wu, Jia-Rui'
'Li, Bao'
'Zhang, Jiang-Wei'
'Yang, Ying-Wei'

_publ_section_title
;
 Semi-Rigid Molecular-Clip-Based Molecular Crystal Gearshift.
;
_journal_issue 1
_journal_name_full 'ACS applied materials &amp; interfaces'
_journal_page_first 998
_journal_page_last 1003
_journal_paper_doi 10.1021/acsami.8b20108
_journal_volume 11
_journal_year 2019
_chemical_formula_moiety 'C30 H32 O6'
_chemical_formula_sum 'C30 H32 O6'
_chemical_formula_weight 488.55
_space_group_crystal_system monoclinic
_space_group_IT_number 14
_space_group_name_Hall '-P 2yn'
_space_group_name_H-M_alt 'P 1 21/n 1'
_atom_sites_solution_hydrogens geom
_atom_sites_solution_primary direct
_atom_sites_solution_secondary difmap
_audit_creation_date 2018-06-30
_audit_creation_method
;
Olex2 1.2
(compiled 2018.04.18 svn.r3501 for OlexSys, GUI svn.r5488)
;
_cell_angle_alpha 90.00
_cell_angle_beta 91.332(2)
_cell_angle_gamma 90.00
_cell_formula_units_Z 2
_cell_length_a 5.1831(6)
_cell_length_b 16.4627(19)
_cell_length_c 14.3407(16)
_cell_measurement_reflns_used 2076
_cell_measurement_temperature 273
_cell_measurement_theta_max 26.305
_cell_measurement_theta_min 2.474
_cell_volume 1223.3(2)
_computing_cell_refinement 'SAINT v6.45A (Bruker, 2003)'
_computing_data_reduction 'SAINT v6.45A (Bruker, 2003)'
_computing_molecular_graphics 'Olex2 (Dolomanov et al., 2009)'
_computing_publication_material 'Olex2 (Dolomanov et al., 2009)'
_computing_structure_refinement 'XL (Sheldrick, 2008)'
_computing_structure_solution 'XS (Sheldrick, 2008)'
_diffrn_ambient_temperature 273.0
_diffrn_measured_fraction_theta_full 0.997
_diffrn_measured_fraction_theta_max 0.997
_diffrn_measurement_device_type 'CCD Area Detector'
_diffrn_radiation_monochromator graphite
_diffrn_radiation_type MoK\a
_diffrn_radiation_wavelength 0.71073
_diffrn_reflns_av_R_equivalents 0.0241
_diffrn_reflns_av_unetI/netI 0.0300
_diffrn_reflns_limit_h_max 4
_diffrn_reflns_limit_h_min -6
_diffrn_reflns_limit_k_max 20
_diffrn_reflns_limit_k_min -20
_diffrn_reflns_limit_l_max 17
_diffrn_reflns_limit_l_min -16
_diffrn_reflns_number 6886
_diffrn_reflns_theta_full 26.40
_diffrn_reflns_theta_max 26.40
_diffrn_reflns_theta_min 1.88
_diffrn_source 'fine-focus sealed tube'
_exptl_absorpt_coefficient_mu 0.092
_exptl_absorpt_correction_T_max 0.9999
_exptl_absorpt_correction_T_min 0.685252
_exptl_absorpt_correction_type multi-scan
_exptl_absorpt_process_details
;
SADABS v.2.10 (Bruker,2003) was used for absorption correction.
R(int) was 0.0423 before and 0.0204 after correction.
The Ratio of minimum to maximum transmission is 0.6853.
The \l/2 correction factor is 0.0015.
;
_exptl_crystal_colour 'metallic light colourless'
_exptl_crystal_colour_lustre metallic
_exptl_crystal_colour_modifier light
_exptl_crystal_colour_primary colourless
_exptl_crystal_density_diffrn 1.326
_exptl_crystal_density_method 'not measured'
_exptl_crystal_description block
_exptl_crystal_F_000 520
_exptl_crystal_size_max 0.001
_exptl_crystal_size_mid 0.001
_exptl_crystal_size_min 0.001
_refine_diff_density_max 0.252
_refine_diff_density_min -0.172
_refine_diff_density_rms 0.042
_refine_ls_extinction_method none
_refine_ls_goodness_of_fit_ref 1.035
_refine_ls_hydrogen_treatment constr
_refine_ls_matrix_type full
_refine_ls_number_parameters 166
_refine_ls_number_reflns 2506
_refine_ls_number_restraints 0
_refine_ls_restrained_S_all 1.035
_refine_ls_R_factor_all 0.0595
_refine_ls_R_factor_gt 0.0439
_refine_ls_shift/su_max 0.000
_refine_ls_shift/su_mean 0.000
_refine_ls_structure_factor_coef Fsqd
_refine_ls_weighting_details 'calc w=1/[\s^2^(Fo^2^)+(0.0592P)^2^+0.3080P] where P=(Fo^2^+2Fc^2^)/3'
_refine_ls_weighting_scheme calc
_refine_ls_wR_factor_gt 0.1103
_refine_ls_wR_factor_ref 0.1198
_reflns_number_gt 1921
_reflns_number_total 2506
_reflns_threshold_expression >2sigma(I)
_cod_data_source_file am8b20108_si_009.cif
_cod_data_source_block ca147m
_cod_depositor_comments
;

2020-12-03
Z value and formula fixed to values more according to usual
chemical conventions.                 miguel
;
_cod_original_formula_sum 'C60 H64 O12'
_cod_original_formula_weight 977.11
_cod_original_formula_moiety '2(C30 H32 O6)'
_cod_original_formula_units_Z 1
_cod_database_code 4515441
_olex2_refinement_description
;
1. Fixed Uiso
 At 1.2 times of:
  All C(H) groups, All C(H,H) groups
 At 1.5 times of:
  All C(H,H,H) groups
2.a Secondary CH2 refined with riding coordinates:
 C9(H9A,H9B)
2.b Aromatic/amide H refined with riding coordinates:
 C3(H3), C5(H5), C10(H10), C13(H13), C16(H16)
2.c Idealised Me refined as rotating group:
 C14(H14A,H14B,H14C), C17(H17A,H17B,H17C), C18(H18A,H18B,H18C)
;
_olex2_submission_special_instructions 'No special instructions were received'

loop_
_space_group_symop_id
_space_group_symop_operation_xyz
1 'x, y, z'
2 '-x+1/2, y+1/2, -z+1/2'
3 '-x, -y, -z'
4 'x-1/2, -y-1/2, z-1/2'

loop_
_atom_site_label
_atom_site_type_symbol
_atom_site_fract_x
_atom_site_fract_y
_atom_site_fract_z
_atom_site_U_iso_or_equiv
_atom_site_adp_type
_atom_site_occupancy
_atom_site_calc_flag
_atom_site_refinement_flags_posn
O1 O 0.2181(2) 0.30269(7) 0.22486(8) 0.0397(3) Uani 1 d .
O2 O -0.3869(2) 0.20330(7) 0.00644(8) 0.0385(3) Uani 1 d .
C3 C 0.1943(3) 0.15722(9) 0.20290(11) 0.0311(4) Uani 1 d .
H3 H 0.3272 0.1482 0.2463 0.037 Uiso 1 calc R
O4 O 0.1405(3) 0.01347(7) 0.17281(9) 0.0464(4) Uani 1 d .
C5 C 0.1582(3) 0.35645(9) -0.01879(11) 0.0313(4) Uani 1 d .
H5 H 0.1878 0.3008 -0.0161 0.038 Uiso 1 calc R
C6 C -0.0870(3) 0.25188(9) 0.11764(11) 0.0287(4) Uani 1 d .
C7 C 0.1108(3) 0.23566(9) 0.18204(11) 0.0298(4) Uani 1 d .
C8 C 0.0740(3) 0.09317(9) 0.15725(12) 0.0331(4) Uani 1 d .
C9 C -0.1827(3) 0.33771(9) 0.10151(12) 0.0317(4) Uani 1 d .
H9A H -0.1868 0.3651 0.1614 0.038 Uiso 1 calc R
H9B H -0.3589 0.3349 0.0774 0.038 Uiso 1 calc R
C10 C -0.1217(3) 0.10583(9) 0.09112(12) 0.0331(4) Uani 1 d .
H10 H -0.2000 0.0622 0.0606 0.040 Uiso 1 calc R
C11 C -0.0754(3) 0.47553(9) 0.03007(10) 0.0270(3) Uani 1 d .
C12 C -0.1983(3) 0.18488(9) 0.07143(11) 0.0298(4) Uani 1 d .
C13 C 0.3054(3) 0.40453(10) -0.07854(12) 0.0355(4) Uani 1 d .
H13 H 0.4303 0.3804 -0.1149 0.043 Uiso 1 calc R
C14 C 0.4174(4) 0.29027(11) 0.29310(13) 0.0397(4) Uani 1 d .
H14A H 0.5601 0.2632 0.2651 0.060 Uiso 1 calc GR
H14B H 0.3532 0.2574 0.3428 0.060 Uiso 1 calc GR
H14C H 0.4734 0.3418 0.3175 0.060 Uiso 1 calc GR
C15 C -0.0277(3) 0.38970(9) 0.03553(10) 0.0277(4) Uani 1 d .
C16 C 0.2667(3) 0.48634(10) -0.08368(11) 0.0328(4) Uani 1 d .
H16 H 0.3673 0.5175 -0.1229 0.039 Uiso 1 calc R
C17 C -0.5142(4) 0.13760(12) -0.03979(14) 0.0459(5) Uani 1 d .
H17A H -0.6382 0.1585 -0.0844 0.069 Uiso 1 calc GR
H17B H -0.6007 0.1048 0.0052 0.069 Uiso 1 calc GR
H17C H -0.3895 0.1051 -0.0713 0.069 Uiso 1 calc GR
C18 C 0.3404(4) -0.00035(11) 0.24138(14) 0.0478(5) Uani 1 d .
H18A H 0.4980 0.0238 0.2210 0.072 Uiso 1 calc GR
H18B H 0.3648 -0.0577 0.2497 0.072 Uiso 1 calc GR
H18C H 0.2924 0.0237 0.2995 0.072 Uiso 1 calc GR

loop_
_atom_site_aniso_label
_atom_site_aniso_U_11
_atom_site_aniso_U_22
_atom_site_aniso_U_33
_atom_site_aniso_U_23
_atom_site_aniso_U_13
_atom_site_aniso_U_12
O1 0.0492(7) 0.0237(6) 0.0455(7) -0.0022(5) -0.0135(6) -0.0008(5)
O2 0.0403(7) 0.0336(6) 0.0411(7) -0.0018(5) -0.0102(5) 0.0040(5)
C3 0.0360(9) 0.0256(8) 0.0315(8) 0.0040(6) -0.0036(7) 0.0013(7)
O4 0.0629(9) 0.0202(6) 0.0553(8) 0.0035(5) -0.0189(7) 0.0039(6)
C5 0.0368(9) 0.0206(7) 0.0363(9) -0.0007(6) -0.0031(7) 0.0062(6)
C6 0.0336(8) 0.0226(8) 0.0298(8) 0.0038(6) 0.0028(7) 0.0025(6)
C7 0.0369(9) 0.0228(8) 0.0296(8) 0.0001(6) 0.0008(7) -0.0018(6)
C8 0.0409(9) 0.0211(8) 0.0372(9) 0.0043(6) 0.0009(7) 0.0025(7)
C9 0.0341(8) 0.0241(8) 0.0368(9) 0.0029(7) -0.0006(7) 0.0041(7)
C10 0.0391(9) 0.0224(8) 0.0377(9) -0.0022(7) -0.0023(7) -0.0027(7)
C11 0.0281(8) 0.0242(8) 0.0285(8) 0.0001(6) -0.0046(6) 0.0039(6)
C12 0.0306(8) 0.0302(8) 0.0287(8) 0.0022(6) 0.0007(7) 0.0007(7)
C13 0.0396(9) 0.0294(9) 0.0378(9) -0.0021(7) 0.0071(8) 0.0098(7)
C14 0.0427(10) 0.0350(9) 0.0410(10) -0.0047(7) -0.0080(8) -0.0011(7)
C15 0.0303(8) 0.0226(8) 0.0298(8) 0.0001(6) -0.0070(7) 0.0021(6)
C16 0.0358(9) 0.0271(8) 0.0356(9) 0.0039(7) 0.0042(7) 0.0037(7)
C17 0.0428(11) 0.0466(11) 0.0479(11) -0.0072(9) -0.0104(9) -0.0026(8)
C18 0.0626(12) 0.0248(8) 0.0552(12) 0.0078(8) -0.0167(10) 0.0066(8)

loop_
_atom_type_symbol
_atom_type_description
_atom_type_scat_dispersion_real
_atom_type_scat_dispersion_imag
_atom_type_scat_source
C C 0.0033 0.0016 'International Tables Vol C Tables 4.2.6.8 and 6.1.1.4'
H H 0.0000 0.0000 'International Tables Vol C Tables 4.2.6.8 and 6.1.1.4'
O O 0.0106 0.0060 'International Tables Vol C Tables 4.2.6.8 and 6.1.1.4'

loop_
_geom_angle_atom_site_label_1
_geom_angle_atom_site_label_2
_geom_angle_atom_site_label_3
_geom_angle
_geom_angle_site_symmetry_1
_geom_angle_site_symmetry_3
C7 O1 C14 118.18(12) . .
C12 O2 C17 117.70(13) . .
C8 C3 C7 118.13(15) . .
C8 O4 C18 116.02(13) . .
C15 C5 C13 121.46(14) . .
C7 C6 C9 121.00(14) . .
C7 C6 C12 116.84(14) . .
C12 C6 C9 122.12(14) . .
O1 C7 C3 121.91(14) . .
O1 C7 C6 115.29(13) . .
C6 C7 C3 122.80(14) . .
C3 C8 C10 121.56(14) . .
O4 C8 C3 122.90(15) . .
O4 C8 C10 115.53(14) . .
C6 C9 C15 116.42(13) . .
C12 C10 C8 118.75(15) . .
C11 C11 C15 119.51(17) 3_565 .
C16 C11 C11 118.58(17) 3_565 3_565
C16 C11 C15 121.91(14) 3_565 .
O2 C12 C6 115.25(13) . .
O2 C12 C10 122.87(14) . .
C10 C12 C6 121.88(15) . .
C16 C13 C5 120.55(15) . .
C5 C15 C9 121.28(14) . .
C5 C15 C11 119.04(14) . .
C11 C15 C9 119.68(13) . .
C13 C16 C11 120.85(15) . 3_565

loop_
_geom_bond_atom_site_label_1
_geom_bond_atom_site_label_2
_geom_bond_distance
_geom_bond_site_symmetry_2
O1 C7 1.3740(19) .
O1 C14 1.421(2) .
O2 C12 1.3689(19) .
O2 C17 1.423(2) .
C3 C7 1.392(2) .
C3 C8 1.382(2) .
O4 C8 1.3735(19) .
O4 C18 1.430(2) .
C5 C13 1.405(2) .
C5 C15 1.367(2) .
C6 C7 1.390(2) .
C6 C9 1.513(2) .
C6 C12 1.404(2) .
C8 C10 1.388(2) .
C9 C15 1.520(2) .
C10 C12 1.388(2) .
C11 C11 1.427(3) 3_565
C11 C15 1.436(2) .
C11 C16 1.415(2) 3_565
C13 C16 1.363(2) .
C16 C11 1.415(2) 3_565
